data_4128825
loop_
_publ_author_name
'Su, Yuanting'
'Huan Do, Dinh Cao'
'Li, Yongxin'
'Kinjo, Rei'

_publ_section_title
;
 Metal-Free Selective Borylation of Arenes by a Diazadiborinine via
 C-H/C-F Bond Activation and Dearomatization.
;
_journal_issue 35
_journal_name_full 'Journal of the American Chemical Society'
_journal_page_first 13729
_journal_page_last 13733
_journal_paper_doi 10.1021/jacs.9b06022
_journal_volume 141
_journal_year 2019
_chemical_formula_sum 'C74 H77 B2 Cl2 N5'
_chemical_formula_weight 1128.92
_space_group_crystal_system triclinic
_space_group_IT_number 2
_space_group_name_Hall '-P 1'
_space_group_name_H-M_alt 'P -1'
_atom_sites_solution_hydrogens geom
_cell_angle_alpha 96.7682(12)
_cell_angle_beta 99.3960(13)
_cell_angle_gamma 107.4614(12)
_cell_formula_units_Z 2
_cell_length_a 14.2653(5)
_cell_length_b 15.3826(5)
_cell_length_c 15.3931(5)
_cell_measurement_reflns_used 9508
_cell_measurement_temperature 100.(2)
_cell_measurement_theta_max 30.9828
_cell_measurement_theta_min 2.3957
_cell_volume 3128.59(18)
_computing_cell_refinement 'SAINT V8.37A (Bruker AXS Inc., 2015)'
_computing_data_collection 'APEX3 (Bruker AXS Inc., 2016)'
_computing_data_reduction 'SAINT V8.37A (Bruker AXS Inc., 2015)'
_computing_molecular_graphics 'XP (Bruker AXS Inc., 2016)'
_computing_publication_material 'APEX3 (Bruker AXS Inc., 2016)'
_computing_structure_refinement 'SHELXL-2014/7 (Sheldrick, 2014)'
_computing_structure_solution 'XS, VERSION 2013/1'
_diffrn_ambient_temperature 100.(2)
_diffrn_detector_area_resol_mean 7.4074
_diffrn_measured_fraction_theta_full 0.979
_diffrn_measured_fraction_theta_max 0.979
_diffrn_measurement_device_type 'Photon II CPADs detector'
_diffrn_measurement_method 'phi and omega scans'
_diffrn_radiation_monochromator 'Multilayer Mirror'
_diffrn_radiation_type MoK\a
_diffrn_radiation_wavelength 0.71073
_diffrn_reflns_av_R_equivalents 0.0974
_diffrn_reflns_av_unetI/netI 0.0792
_diffrn_reflns_limit_h_max 20
_diffrn_reflns_limit_h_min -20
_diffrn_reflns_limit_k_max 22
_diffrn_reflns_limit_k_min -22
_diffrn_reflns_limit_l_max 22
_diffrn_reflns_limit_l_min -22
_diffrn_reflns_number 101889
_diffrn_reflns_theta_full 31.02
_diffrn_reflns_theta_max 31.02
_diffrn_reflns_theta_min 2.40
_diffrn_source 'Incoatec microfocus source'
_diffrn_source_type 'Bruker D8 Quest'
_exptl_absorpt_coefficient_mu 0.151
_exptl_absorpt_correction_T_max 0.96
_exptl_absorpt_correction_T_min 0.79
_exptl_absorpt_correction_type 'Numerical Mu Calculated'
_exptl_absorpt_process_details
;
SADABS-2016/2 - Bruker AXS area detector scaling and absorption correction
;
_exptl_crystal_colour colourless
_exptl_crystal_density_diffrn 1.198
_exptl_crystal_density_method 'not measured'
_exptl_crystal_description block
_exptl_crystal_F_000 1200
_exptl_crystal_size_max 0.412
_exptl_crystal_size_mid 0.339
_exptl_crystal_size_min 0.252
_refine_diff_density_max 0.879
_refine_diff_density_min -0.736
_refine_ls_extinction_method none
_refine_ls_goodness_of_fit_ref 1.032
_refine_ls_hydrogen_treatment constr
_refine_ls_matrix_type full
_refine_ls_number_parameters 800
_refine_ls_number_reflns 19565
_refine_ls_number_restraints 258
_refine_ls_restrained_S_all 1.041
_refine_ls_R_factor_all 0.1109
_refine_ls_R_factor_gt 0.0637
_refine_ls_shift/su_max 0.001
_refine_ls_shift/su_mean 0.000
_refine_ls_structure_factor_coef Fsqd
_refine_ls_weighting_details 'w=1/[\s^2^(Fo^2^)+(0.0515P)^2^+3.0101P] where P=(Fo^2^+2Fc^2^)/3'
_refine_ls_weighting_scheme calc
_refine_ls_wR_factor_gt 0.1326
_refine_ls_wR_factor_ref 0.1602
_reflns_number_gt 13069
_reflns_number_total 19565
_reflns_threshold_expression 'I > 2\s(I)'
_cod_data_source_file ja9b06022_si_003.cif
_cod_data_source_block rei752m
_cod_database_code 4128825

loop_
_space_group_symop_operation_xyz
'x, y, z'
'-x, -y, -z'

loop_
_atom_site_type_symbol
_atom_site_label
_atom_site_fract_x
_atom_site_fract_y
_atom_site_fract_z
_atom_site_U_iso_or_equiv
_atom_site_adp_type
_atom_site_calc_flag
_atom_site_refinement_flags_adp
_atom_site_refinement_flags_occupancy
_atom_site_refinement_flags_posn
_atom_site_occupancy
_atom_site_disorder_assembly
_atom_site_disorder_group
B B1 0.67803(15) 0.88264(13) 0.32797(14) 0.0144(4) Uani d . . . 1 . .
B B2 0.45514(15) 0.75776(14) 0.28936(14) 0.0142(4) Uani d . . . 1 . .
C C1 0.77175(13) 0.91674(12) 0.28054(12) 0.0150(3) Uani d . . . 1 . .
C C2 0.75800(14) 0.88300(12) 0.18914(13) 0.0175(4) Uani d . . . 1 . .
H H2 0.6947 0.8403 0.1583 0.021 Uiso calc U . R 1 . .
C C3 0.83425(15) 0.91024(14) 0.14234(14) 0.0222(4) Uani d . . . 1 . .
H H3 0.8227 0.8867 0.0803 0.027 Uiso calc U . R 1 . .
C C4 0.92718(16) 0.97186(14) 0.18668(15) 0.0251(4) Uani d . . . 1 . .
H H4 0.9796 0.9911 0.1551 0.03 Uiso calc U . R 1 . .
C C5 0.94325(15) 1.00529(14) 0.27753(15) 0.0242(4) Uani d . . . 1 . .
H H5 1.0069 1.0473 0.3083 0.029 Uiso calc U . R 1 . .
C C6 0.86641(14) 0.97742(13) 0.32371(14) 0.0188(4) Uani d . . . 1 . .
H H6 0.8787 1.0003 0.386 0.023 Uiso calc U . R 1 . .
C C7 0.49071(13) 0.85797(12) 0.25679(12) 0.0135(3) Uani d . . . 1 . .
C C8 0.50827(14) 0.99157(12) 0.20439(13) 0.0160(3) Uani d . . . 1 . .
C C9 0.60007(14) 0.99518(12) 0.24927(12) 0.0151(3) Uani d . . . 1 . .
C C10 0.69491(14) 1.07369(12) 0.26442(13) 0.0156(3) Uani d . . . 1 . .
C C15 0.73854(15) 1.09835(13) 0.19223(13) 0.0197(4) Uani d . . . 1 . .
H H15 0.7073 1.0648 0.1335 0.024 Uiso calc U . R 1 . .
C C14 0.82736(16) 1.17174(14) 0.20610(15) 0.0239(4) Uani d . . . 1 . .
H H14 0.8576 1.1874 0.157 0.029 Uiso calc U . R 1 . .
C C13 0.87231(15) 1.22243(14) 0.29129(15) 0.0235(4) Uani d . . . 1 . .
H H13 0.9335 1.2723 0.3007 0.028 Uiso calc U . R 1 . .
C C12 0.82755(15) 1.20009(13) 0.36249(14) 0.0213(4) Uani d . . . 1 . .
H H12 0.8572 1.2357 0.4206 0.026 Uiso calc U . R 1 . .
C C11 0.73952(14) 1.12585(12) 0.34932(13) 0.0179(4) Uani d . . . 1 . .
H H11 0.7095 1.1106 0.3986 0.021 Uiso calc U . R 1 . .
C C16 0.47826(14) 1.06200(13) 0.16042(13) 0.0172(4) Uani d . . . 1 . .
C C17 0.42533(15) 1.04120(14) 0.07206(13) 0.0210(4) Uani d . . . 1 . .
H H17 0.4091 0.9809 0.0384 0.025 Uiso calc U . R 1 . .
C C18 0.39624(17) 1.10862(15) 0.03312(15) 0.0262(4) Uani d . . . 1 . .
H H18 0.3598 1.0941 -0.0271 0.031 Uiso calc U . R 1 . .
C C19 0.41992(17) 1.19661(15) 0.08136(16) 0.0288(5) Uani d . . . 1 . .
H H19 0.3992 1.2422 0.0546 0.035 Uiso calc U . R 1 . .
C C20 0.47371(17) 1.21833(15) 0.16857(16) 0.0288(5) Uani d . . . 1 . .
H H20 0.4905 1.279 0.2016 0.035 Uiso calc U . R 1 . .
C C21 0.50333(16) 1.15153(13) 0.20803(14) 0.0229(4) Uani d . . . 1 . .
H H21 0.5409 1.1669 0.2679 0.027 Uiso calc U . R 1 . .
C C22 0.33406(13) 0.88011(12) 0.17215(12) 0.0148(3) Uani d . . . 1 . .
C C23 0.29343(14) 0.82189(12) 0.08898(12) 0.0164(3) Uani d . . . 1 . .
C C24 0.35628(16) 0.78643(14) 0.03340(13) 0.0210(4) Uani d . . . 1 . .
H H24A 0.4277 0.8191 0.0592 0.031 Uiso calc U . R 1 . .
H H24B 0.3403 0.7973 -0.0279 0.031 Uiso calc U . R 1 . .
H H24C 0.3418 0.7199 0.0328 0.031 Uiso calc U . R 1 . .
C C25 0.19069(15) 0.79740(13) 0.05657(13) 0.0210(4) Uani d . . . 1 . .
H H25 0.1616 0.7568 0.0008 0.025 Uiso calc U . R 1 . .
C C26 0.12891(15) 0.83016(15) 0.10278(15) 0.0251(4) Uani d . . . 1 . .
C C27 0.01755(17) 0.79961(19) 0.06642(19) 0.0408(6) Uani d . . . 1 . .
H H27A 0.0026 0.8394 0.0246 0.061 Uiso calc U . R 1 . .
H H27B -0.0172 0.8042 0.1158 0.061 Uiso calc U . R 1 . .
H H27C -0.0054 0.7353 0.0351 0.061 Uiso calc U . R 1 . .
C C28 0.17314(15) 0.89298(14) 0.18220(14) 0.0221(4) Uani d . . . 1 . .
H H28 0.1321 0.918 0.2132 0.027 Uiso calc U . R 1 . .
C C29 0.27586(14) 0.92029(13) 0.21765(13) 0.0177(4) Uani d . . . 1 . .
C C30 0.31998(16) 0.99566(14) 0.29882(14) 0.0227(4) Uani d . . . 1 . .
H H30A 0.3379 1.0561 0.2799 0.034 Uiso calc U . R 1 . .
H H30B 0.3803 0.9876 0.3327 0.034 Uiso calc U . R 1 . .
H H30C 0.2705 0.9924 0.3367 0.034 Uiso calc U . R 1 . .
C C31 0.54917(13) 0.71806(12) 0.28104(12) 0.0129(3) Uani d . . . 1 . .
C C32 0.65380(14) 0.63297(12) 0.28199(12) 0.0150(3) Uani d . . . 1 . .
C C33 0.70962(13) 0.72269(12) 0.31704(12) 0.0143(3) Uani d . . . 1 . .
C C34 0.81940(14) 0.75985(12) 0.35211(13) 0.0166(4) Uani d . . . 1 . .
C C35 0.85849(15) 0.80070(13) 0.44154(14) 0.0206(4) Uani d . . . 1 . .
H H35 0.8143 0.8044 0.4808 0.025 Uiso calc U . R 1 . .
C C36 0.96169(16) 0.83607(15) 0.47366(16) 0.0291(5) Uani d . . . 1 . .
H H36 0.9879 0.8636 0.5349 0.035 Uiso calc U . R 1 . .
C C37 1.02651(17) 0.83145(17) 0.41699(18) 0.0343(5) Uani d . . . 1 . .
H H37 1.0971 0.8573 0.4388 0.041 Uiso calc U . R 1 . .
C C38 0.98852(17) 0.78920(17) 0.32847(17) 0.0322(5) Uani d . . . 1 . .
H H38 1.0331 0.785 0.2898 0.039 Uiso calc U . R 1 . .
C C39 0.88527(15) 0.75289(14) 0.29588(15) 0.0233(4) Uani d . . . 1 . .
H H39 0.8595 0.7233 0.2352 0.028 Uiso calc U . R 1 . .
C C40 0.68409(14) 0.54925(12) 0.27179(13) 0.0167(4) Uani d . . . 1 . .
C C41 0.65658(16) 0.48889(13) 0.19030(14) 0.0220(4) Uani d . . . 1 . .
H H41 0.6187 0.502 0.1398 0.026 Uiso calc U . R 1 . .
C C42 0.68426(18) 0.40955(15) 0.18249(16) 0.0303(5) Uani d . . . 1 . .
H H42 0.6657 0.3688 0.1266 0.036 Uiso calc U . R 1 . .
C C43 0.73878(18) 0.38972(15) 0.25586(17) 0.0322(5) Uani d . . . 1 . .
H H43 0.7569 0.335 0.2505 0.039 Uiso calc U . R 1 . .
C C44 0.76690(17) 0.44930(15) 0.33693(16) 0.0292(5) Uani d . . . 1 . .
H H44 0.8047 0.4358 0.3872 0.035 Uiso calc U . R 1 . .
C C45 0.73978(16) 0.52924(14) 0.34501(14) 0.0230(4) Uani d . . . 1 . .
H H45 0.7595 0.5703 0.4008 0.028 Uiso calc U . R 1 . .
C C46 0.47475(13) 0.55298(12) 0.20354(12) 0.0148(3) Uani d . . . 1 . .
C C47 0.45009(14) 0.55792(12) 0.11296(13) 0.0162(3) Uani d . . . 1 . .
C C48 0.50633(15) 0.63907(13) 0.07547(13) 0.0193(4) Uani d . . . 1 . .
H H48A 0.4829 0.6275 0.0104 0.029 Uiso calc U . R 1 . .
H H48B 0.5784 0.6477 0.0898 0.029 Uiso calc U . R 1 . .
H H48C 0.4944 0.695 0.1018 0.029 Uiso calc U . R 1 . .
C C49 0.37364(15) 0.48412(13) 0.05804(13) 0.0189(4) Uani d . . . 1 . .
H H49 0.3541 0.4871 -0.0033 0.023 Uiso calc U . R 1 . .
C C50 0.32468(15) 0.40573(13) 0.09057(14) 0.0211(4) Uani d . . . 1 . .
C C51 0.24036(17) 0.32802(15) 0.02844(16) 0.0295(5) Uani d . . . 1 . .
H H51A 0.2234 0.2736 0.0575 0.044 Uiso calc U . R 1 . .
H H51B 0.2618 0.3122 -0.027 0.044 Uiso calc U . R 1 . .
H H51C 0.1812 0.3478 0.0145 0.044 Uiso calc U . R 1 . .
C C52 0.35590(15) 0.40117(13) 0.17934(14) 0.0200(4) Uani d . . . 1 . .
H H52 0.3254 0.3466 0.2011 0.024 Uiso calc U . R 1 . .
C C53 0.43121(14) 0.47469(13) 0.23808(13) 0.0177(4) Uani d . . . 1 . .
C C54 0.46363(17) 0.46508(14) 0.33331(14) 0.0245(4) Uani d . . . 1 . .
H H54A 0.5205 0.5199 0.3638 0.037 Uiso calc U . R 1 . .
H H54B 0.484 0.4097 0.3343 0.037 Uiso calc U . R 1 . .
H H54C 0.4076 0.4594 0.364 0.037 Uiso calc U . R 1 . .
C C58 0.41096(15) 0.83836(14) 0.42462(13) 0.0203(4) Uani d . . . 1 . .
H H58 0.4361 0.8919 0.394 0.024 Uiso calc U . R 1 . .
C C60 0.29642(16) 0.81777(15) 0.40999(15) 0.0252(4) Uani d . . . 1 . .
H H60A 0.2658 0.793 0.3466 0.038 Uiso calc U . R 1 . .
H H60B 0.2822 0.875 0.4278 0.038 Uiso calc U . R 1 . .
H H60C 0.2684 0.7722 0.4463 0.038 Uiso calc U . R 1 . .
C C59 0.45954(17) 0.87367(16) 0.52369(14) 0.0293(5) Uani d . . . 1 . .
H H59A 0.4324 0.8262 0.5585 0.044 Uiso calc U . R 1 . .
H H59B 0.4449 0.9301 0.5441 0.044 Uiso calc U . R 1 . .
H H59C 0.5324 0.8874 0.5321 0.044 Uiso calc U . R 1 . .
C C55 0.43655(16) 0.68099(14) 0.42277(14) 0.0228(4) Uani d . . . 1 . .
H H55 0.4367 0.6337 0.3723 0.027 Uiso calc U . R 1 . .
C C56 0.52951(18) 0.69075(18) 0.49374(16) 0.0320(5) Uani d . . . 1 . .
H H56A 0.5903 0.7198 0.472 0.048 Uiso calc U . R 1 . .
H H56B 0.5287 0.6294 0.5057 0.048 Uiso calc U . R 1 . .
H H56C 0.5291 0.7294 0.549 0.048 Uiso calc U . R 1 . .
C C57 0.33998(18) 0.63708(16) 0.45501(17) 0.0324(5) Uani d . . . 1 . .
H H57A 0.3374 0.6776 0.508 0.049 Uiso calc U . R 1 . .
H H57B 0.3391 0.5768 0.4702 0.049 Uiso calc U . R 1 . .
H H57C 0.2816 0.6287 0.4074 0.049 Uiso calc U . R 1 . .
C C61 0.12652(19) 0.3137(2) 0.23792(18) 0.0393(6) Uani d . . . 1 . .
C C147 0.1865(2) 0.35286(19) 0.32308(18) 0.0391(6) Uani d . . . 1 . .
H H147 0.1938 0.4146 0.3482 0.047 Uiso calc U . R 1 . .
C C148 0.23543(19) 0.30292(19) 0.37118(18) 0.0375(6) Uani d . . . 1 . .
H H148 0.2745 0.3299 0.4297 0.045 Uiso calc U . R 1 . .
C C149 0.22772(19) 0.21345(18) 0.33431(18) 0.0374(6) Uani d . . . 1 . .
H H149 0.2623 0.1795 0.3669 0.045 Uiso calc U . R 1 . .
C C150 0.16933(19) 0.17448(18) 0.24990(19) 0.0404(6) Uani d . . . 1 . .
H H150 0.1644 0.1137 0.2238 0.048 Uiso calc U . R 1 . .
C C151 0.1181(2) 0.2233(2) 0.20329(18) 0.0418(6) Uani d . . . 1 . .
H H151 0.0762 0.1947 0.1462 0.05 Uiso calc U . R 1 . .
C C152 0.0753(2) 0.3689(3) 0.1851(2) 0.0563(8) Uani d . . . 1 . .
H H15A 0.0306 0.3889 0.2187 0.084 Uiso calc U . R 1 . .
H H15B 0.0361 0.3304 0.1277 0.084 Uiso calc U . R 1 . .
H H15C 0.126 0.4233 0.1743 0.084 Uiso calc U . R 1 . .
C C153 1.0131(4) 0.5371(3) 0.4588(4) 0.0616(16) Uani d U P G 0.5 A -1
C C154 1.0349(3) 0.4547(4) 0.4492(3) 0.0316(13) Uani d U P G 0.5 A -1
H H154 1.0629 0.4384 0.4003 0.038 Uiso calc U P R 0.5 A -1
C C155 1.0156(3) 0.3961(2) 0.5110(3) 0.0503(14) Uani d U P G 0.5 A -1
H H155 1.0305 0.3398 0.5044 0.06 Uiso calc U P R 0.5 A -1
C C156 0.9746(4) 0.4200(4) 0.5825(3) 0.080(2) Uani d U P G 0.5 A -1
H H156 0.9614 0.3799 0.6247 0.096 Uiso calc U P R 0.5 A -1
C C157 0.9528(4) 0.5024(5) 0.5921(3) 0.075(2) Uani d U P G 0.5 A -1
H H157 0.9248 0.5186 0.641 0.09 Uiso calc U P R 0.5 A -1
C C158 0.9721(4) 0.5609(3) 0.5303(4) 0.059(2) Uani d U P G 0.5 A -1
H H158 0.9572 0.6172 0.5369 0.071 Uiso calc U P R 0.5 A -1
C C159 1.0301(12) 0.5925(10) 0.3874(10) 0.149(5) Uani d U P . 0.5 A -1
H H15D 1.0523 0.5595 0.3406 0.224 Uiso calc U P R 0.5 A -1
H H15E 1.0819 0.6525 0.4125 0.224 Uiso calc U P R 0.5 A -1
H H15F 0.9674 0.6024 0.3615 0.224 Uiso calc U P R 0.5 A -1
C C160 0.0276(6) 0.4822(5) -0.0456(5) 0.085(2) Uani d U P G 0.5 B -1
C C161 0.0891(4) 0.5423(5) 0.0310(6) 0.082(3) Uani d U P G 0.5 B -1
H H161 0.1596 0.5661 0.0351 0.099 Uiso calc U P R 0.5 B -1
C C162 0.0474(6) 0.5674(4) 0.1015(4) 0.094(3) Uani d U P G 0.5 B -1
H H162 0.0894 0.6084 0.1539 0.112 Uiso calc U P R 0.5 B -1
C C163 -0.0558(7) 0.5324(5) 0.0955(5) 0.108(4) Uani d U P G 0.5 B -1
H H163 -0.0843 0.5496 0.1437 0.13 Uiso calc U P R 0.5 B -1
C C164 -0.1173(4) 0.4724(5) 0.0189(6) 0.087(3) Uani d U P G 0.5 B -1
H H164 -0.1878 0.4485 0.0148 0.104 Uiso calc U P R 0.5 B -1
C C165 -0.0756(5) 0.4473(4) -0.0516(5) 0.075(3) Uani d U P G 0.5 B -1
H H165 -0.1176 0.4062 -0.104 0.09 Uiso calc U P R 0.5 B -1
C C166 0.0676(13) 0.4562(12) -0.1232(11) 0.147(5) Uani d U P . 0.5 B -1
H H16A 0.0839 0.5082 -0.1556 0.22 Uiso calc U P R 0.5 B -1
H H16B 0.017 0.4024 -0.1631 0.22 Uiso calc U P R 0.5 B -1
H H16C 0.1284 0.4408 -0.1028 0.22 Uiso calc U P R 0.5 B -1
Cl Cl1 0.70578(3) 0.93267(3) 0.45051(3) 0.01754(10) Uani d . . . 1 . .
Cl Cl2 0.33305(3) 0.67563(3) 0.20922(3) 0.01720(10) Uani d . . . 1 . .
N N1 0.58831(11) 0.91128(10) 0.28036(10) 0.0133(3) Uani d . . . 1 . .
N N2 0.64393(11) 0.77445(10) 0.31432(10) 0.0136(3) Uani d . . . 1 . .
N N3 0.44080(11) 0.90594(10) 0.20925(10) 0.0138(3) Uani d . . . 1 . .
N N4 0.55403(11) 0.63131(10) 0.25885(10) 0.0135(3) Uani d . . . 1 . .
N N5 0.44385(12) 0.76519(11) 0.38401(11) 0.0163(3) Uani d . . . 1 . .

loop_
_atom_site_aniso_label
_atom_site_aniso_U_11
_atom_site_aniso_U_22
_atom_site_aniso_U_33
_atom_site_aniso_U_12
_atom_site_aniso_U_13
_atom_site_aniso_U_23
B1 0.0122(9) 0.0130(9) 0.0172(10) 0.0040(7) 0.0014(7) 0.0018(7)
B2 0.0108(9) 0.0147(9) 0.0159(9) 0.0029(7) 0.0017(7) 0.0023(7)
C1 0.0126(8) 0.0129(8) 0.0203(9) 0.0052(6) 0.0034(7) 0.0031(7)
C2 0.0155(9) 0.0159(8) 0.0208(9) 0.0054(7) 0.0027(7) 0.0028(7)
C3 0.0213(10) 0.0243(10) 0.0231(10) 0.0090(8) 0.0087(8) 0.0025(8)
C4 0.0184(10) 0.0259(10) 0.0325(12) 0.0057(8) 0.0126(9) 0.0055(9)
C5 0.0140(9) 0.0219(10) 0.0320(11) 0.0009(7) 0.0053(8) -0.0010(8)
C6 0.0139(9) 0.0186(9) 0.0225(10) 0.0042(7) 0.0034(7) 0.0011(7)
C7 0.0117(8) 0.0150(8) 0.0134(8) 0.0053(6) 0.0018(6) 0.0003(6)
C8 0.0143(8) 0.0147(8) 0.0186(9) 0.0046(7) 0.0029(7) 0.0023(7)
C9 0.0146(8) 0.0137(8) 0.0171(9) 0.0047(7) 0.0043(7) 0.0020(6)
C10 0.0126(8) 0.0140(8) 0.0213(9) 0.0060(6) 0.0029(7) 0.0040(7)
C15 0.0206(10) 0.0183(9) 0.0200(9) 0.0061(7) 0.0035(8) 0.0042(7)
C14 0.0222(10) 0.0219(10) 0.0292(11) 0.0051(8) 0.0103(8) 0.0095(8)
C13 0.0159(9) 0.0176(9) 0.0341(11) 0.0017(7) 0.0035(8) 0.0062(8)
C12 0.0181(9) 0.0172(9) 0.0253(10) 0.0051(7) -0.0006(8) 0.0002(7)
C11 0.0168(9) 0.0160(8) 0.0214(9) 0.0057(7) 0.0049(7) 0.0029(7)
C16 0.0131(8) 0.0173(8) 0.0228(9) 0.0063(7) 0.0040(7) 0.0056(7)
C17 0.0200(10) 0.0216(9) 0.0222(10) 0.0074(8) 0.0037(8) 0.0064(8)
C18 0.0254(11) 0.0292(11) 0.0270(11) 0.0109(9) 0.0042(9) 0.0129(9)
C19 0.0286(11) 0.0273(11) 0.0410(13) 0.0164(9) 0.0123(10) 0.0198(10)
C20 0.0308(12) 0.0191(10) 0.0395(13) 0.0113(9) 0.0078(10) 0.0073(9)
C21 0.0237(10) 0.0189(9) 0.0256(10) 0.0081(8) 0.0021(8) 0.0033(8)
C22 0.0117(8) 0.0155(8) 0.0161(8) 0.0042(6) 0.0005(7) 0.0020(6)
C23 0.0161(9) 0.0170(8) 0.0164(9) 0.0065(7) 0.0019(7) 0.0032(7)
C24 0.0231(10) 0.0221(9) 0.0195(9) 0.0107(8) 0.0045(8) 0.0014(7)
C25 0.0175(9) 0.0225(9) 0.0192(9) 0.0060(7) -0.0022(7) -0.0015(7)
C26 0.0144(9) 0.0272(10) 0.0299(11) 0.0059(8) -0.0002(8) -0.0007(8)
C27 0.0170(11) 0.0481(15) 0.0483(16) 0.0099(10) -0.0033(10) -0.0097(12)
C28 0.0148(9) 0.0255(10) 0.0271(10) 0.0090(8) 0.0048(8) 0.0012(8)
C29 0.0150(9) 0.0195(9) 0.0184(9) 0.0063(7) 0.0028(7) 0.0018(7)
C30 0.0202(10) 0.0237(10) 0.0231(10) 0.0086(8) 0.0031(8) -0.0022(8)
C31 0.0129(8) 0.0125(8) 0.0130(8) 0.0029(6) 0.0029(6) 0.0038(6)
C32 0.0132(8) 0.0158(8) 0.0164(8) 0.0053(7) 0.0027(7) 0.0035(7)
C33 0.0133(8) 0.0162(8) 0.0143(8) 0.0063(7) 0.0029(7) 0.0028(6)
C34 0.0134(8) 0.0140(8) 0.0224(9) 0.0053(7) 0.0020(7) 0.0041(7)
C35 0.0170(9) 0.0202(9) 0.0229(10) 0.0059(7) 0.0004(8) 0.0020(7)
C36 0.0197(10) 0.0281(11) 0.0315(12) 0.0046(8) -0.0068(9) 0.0000(9)
C37 0.0128(10) 0.0368(12) 0.0474(15) 0.0042(9) -0.0021(10) 0.0069(11)
C38 0.0178(10) 0.0409(13) 0.0409(14) 0.0109(9) 0.0098(10) 0.0097(10)
C39 0.0177(10) 0.0248(10) 0.0295(11) 0.0093(8) 0.0062(8) 0.0049(8)
C40 0.0140(8) 0.0147(8) 0.0220(9) 0.0056(7) 0.0037(7) 0.0034(7)
C41 0.0248(10) 0.0215(9) 0.0217(10) 0.0116(8) 0.0037(8) 0.0022(7)
C42 0.0343(12) 0.0254(10) 0.0324(12) 0.0166(9) 0.0030(10) -0.0036(9)
C43 0.0312(12) 0.0202(10) 0.0467(14) 0.0153(9) 0.0018(11) 0.0023(9)
C44 0.0270(11) 0.0234(10) 0.0362(12) 0.0119(9) -0.0038(9) 0.0055(9)
C45 0.0210(10) 0.0206(9) 0.0260(10) 0.0081(8) -0.0008(8) 0.0035(8)
C46 0.0122(8) 0.0134(8) 0.0167(9) 0.0031(6) 0.0010(7) 0.0006(6)
C47 0.0146(8) 0.0159(8) 0.0194(9) 0.0068(7) 0.0040(7) 0.0026(7)
C48 0.0203(9) 0.0194(9) 0.0188(9) 0.0060(7) 0.0055(7) 0.0048(7)
C49 0.0181(9) 0.0225(9) 0.0160(9) 0.0085(7) 0.0018(7) 0.0005(7)
C50 0.0158(9) 0.0192(9) 0.0249(10) 0.0041(7) 0.0021(8) -0.0020(7)
C51 0.0212(10) 0.0251(10) 0.0329(12) 0.0001(8) 0.0003(9) -0.0037(9)
C52 0.0161(9) 0.0141(8) 0.0282(10) 0.0020(7) 0.0056(8) 0.0034(7)
C53 0.0162(9) 0.0170(8) 0.0210(9) 0.0062(7) 0.0043(7) 0.0045(7)
C54 0.0260(11) 0.0222(10) 0.0235(10) 0.0045(8) 0.0034(8) 0.0082(8)
C58 0.0187(9) 0.0225(9) 0.0207(9) 0.0071(7) 0.0076(8) 0.0010(7)
C60 0.0200(10) 0.0328(11) 0.0254(11) 0.0125(8) 0.0061(8) 0.0027(8)
C59 0.0233(11) 0.0373(12) 0.0222(11) 0.0054(9) 0.0066(9) -0.0055(9)
C55 0.0230(10) 0.0263(10) 0.0229(10) 0.0098(8) 0.0084(8) 0.0097(8)
C56 0.0312(12) 0.0436(13) 0.0269(11) 0.0172(10) 0.0055(9) 0.0157(10)
C57 0.0334(13) 0.0321(12) 0.0371(13) 0.0097(10) 0.0177(10) 0.0147(10)
C61 0.0282(13) 0.0557(16) 0.0400(14) 0.0141(12) 0.0149(11) 0.0205(12)
C147 0.0331(13) 0.0465(15) 0.0434(15) 0.0157(11) 0.0161(12) 0.0114(12)
C148 0.0295(13) 0.0474(15) 0.0366(14) 0.0112(11) 0.0089(11) 0.0118(11)
C149 0.0313(13) 0.0388(13) 0.0425(15) 0.0084(11) 0.0088(11) 0.0152(11)
C150 0.0316(13) 0.0364(13) 0.0480(16) -0.0001(11) 0.0112(12) 0.0134(12)
C151 0.0289(13) 0.0546(17) 0.0362(14) 0.0027(12) 0.0078(11) 0.0139(12)
C152 0.0497(18) 0.081(2) 0.0547(19) 0.0339(17) 0.0183(15) 0.0338(17)
C153 0.033(3) 0.050(3) 0.081(4) -0.001(2) -0.022(3) 0.017(3)
C154 0.022(3) 0.040(3) 0.031(3) 0.008(2) 0.005(2) 0.007(2)
C155 0.032(3) 0.042(3) 0.055(3) -0.010(2) -0.014(2) 0.017(2)
C156 0.034(4) 0.109(6) 0.066(4) -0.007(4) -0.008(3) 0.004(4)
C157 0.050(4) 0.092(5) 0.061(4) 0.006(4) -0.007(3) 0.001(3)
C158 0.040(4) 0.034(3) 0.085(4) 0.008(3) -0.015(3) -0.012(3)
C159 0.118(10) 0.131(9) 0.169(9) 0.000(7) -0.022(7) 0.089(8)
C160 0.067(4) 0.075(5) 0.122(6) 0.024(3) 0.009(3) 0.065(4)
C161 0.047(4) 0.064(5) 0.127(6) 0.004(4) 0.000(4) 0.051(4)
C162 0.078(5) 0.068(5) 0.135(7) 0.021(4) 0.003(4) 0.051(5)
C163 0.104(6) 0.080(6) 0.152(8) 0.037(5) 0.015(5) 0.066(6)
C164 0.061(4) 0.058(4) 0.148(7) 0.021(3) 0.011(4) 0.057(4)
C165 0.047(4) 0.050(4) 0.121(6) 0.007(3) -0.012(4) 0.052(4)
C166 0.162(11) 0.156(11) 0.168(9) 0.081(9) 0.062(8) 0.086(7)
Cl1 0.0167(2) 0.0186(2) 0.0154(2) 0.00519(16) 0.00136(16) -0.00024(16)
Cl2 0.0124(2) 0.0166(2) 0.0201(2) 0.00326(15) 0.00073(16) 0.00107(16)
N1 0.0112(7) 0.0135(7) 0.0150(7) 0.0043(5) 0.0020(6) 0.0021(5)
N2 0.0111(7) 0.0144(7) 0.0149(7) 0.0041(6) 0.0021(6) 0.0019(5)
N3 0.0110(7) 0.0141(7) 0.0160(7) 0.0048(6) 0.0019(6) 0.0017(6)
N4 0.0120(7) 0.0130(7) 0.0146(7) 0.0040(5) 0.0015(6) 0.0019(5)
N5 0.0169(8) 0.0168(7) 0.0173(8) 0.0062(6) 0.0066(6) 0.0050(6)

loop_
_atom_type_symbol
_atom_type_description
_atom_type_scat_dispersion_real
_atom_type_scat_dispersion_imag
_atom_type_scat_source
C C 0.0033 0.0016 'International Tables Vol C Tables 4.2.6.8 and 6.1.1.4'
H H 0.0000 0.0000 'International Tables Vol C Tables 4.2.6.8 and 6.1.1.4'
B B 0.0013 0.0007 'International Tables Vol C Tables 4.2.6.8 and 6.1.1.4'
Cl Cl 0.1484 0.1585 'International Tables Vol C Tables 4.2.6.8 and 6.1.1.4'
N N 0.0061 0.0033 'International Tables Vol C Tables 4.2.6.8 and 6.1.1.4'

loop_
_geom_angle_atom_site_label_1
_geom_angle_atom_site_label_2
_geom_angle_atom_site_label_3
_geom_angle
N2 B1 N1 108.13(14)
N2 B1 C1 107.78(14)
N1 B1 C1 109.14(15)
N2 B1 Cl1 110.01(13)
N1 B1 Cl1 107.63(12)
C1 B1 Cl1 114.01(13)
N5 B2 C7 113.50(15)
N5 B2 C31 108.16(15)
C7 B2 C31 103.19(14)
N5 B2 Cl2 111.30(13)
C7 B2 Cl2 110.37(13)
C31 B2 Cl2 109.96(12)
C6 C1 C2 117.19(17)
C6 C1 B1 124.80(17)
C2 C1 B1 118.01(16)
C3 C2 C1 121.90(18)
C4 C3 C2 119.66(19)
C3 C4 C5 119.60(19)
C4 C5 C6 120.23(19)
C5 C6 C1 121.40(19)
N1 C7 N3 106.96(15)
N1 C7 B2 119.44(15)
N3 C7 B2 133.58(16)
C9 C8 N3 106.80(16)
C9 C8 C16 129.63(17)
N3 C8 C16 123.54(16)
C8 C9 N1 107.33(15)
C8 C9 C10 126.61(16)
N1 C9 C10 126.04(16)
C11 C10 C15 119.13(17)
C11 C10 C9 120.92(17)
C15 C10 C9 119.91(17)
C14 C15 C10 120.11(19)
C15 C14 C13 120.35(19)
C12 C13 C14 119.68(18)
C13 C12 C11 120.26(19)
C12 C11 C10 120.42(18)
C17 C16 C21 119.06(18)
C17 C16 C8 121.47(17)
C21 C16 C8 119.47(18)
C18 C17 C16 120.08(19)
C19 C18 C17 120.4(2)
C18 C19 C20 119.98(19)
C19 C20 C21 120.1(2)
C20 C21 C16 120.4(2)
C23 C22 C29 121.61(17)
C23 C22 N3 119.53(16)
C29 C22 N3 118.66(16)
C25 C23 C22 117.76(17)
C25 C23 C24 119.30(17)
C22 C23 C24 122.94(17)
C26 C25 C23 122.32(18)
C25 C26 C28 118.17(18)
C25 C26 C27 120.5(2)
C28 C26 C27 121.3(2)
C26 C28 C29 121.91(18)
C28 C29 C22 117.85(17)
C28 C29 C30 118.84(17)
C22 C29 C30 123.17(17)
N2 C31 N4 106.82(15)
N2 C31 B2 119.24(15)
N4 C31 B2 133.01(15)
C33 C32 N4 106.25(15)
C33 C32 C40 130.28(17)
N4 C32 C40 123.41(16)
C32 C33 N2 107.48(16)
C32 C33 C34 126.95(16)
N2 C33 C34 125.58(16)
C35 C34 C39 119.13(18)
C35 C34 C33 120.73(17)
C39 C34 C33 120.14(17)
C36 C35 C34 120.3(2)
C37 C36 C35 120.3(2)
C36 C37 C38 119.9(2)
C37 C38 C39 120.2(2)
C38 C39 C34 120.1(2)
C45 C40 C41 119.14(17)
C45 C40 C32 119.68(17)
C41 C40 C32 121.17(17)
C42 C41 C40 120.29(19)
C43 C42 C41 120.2(2)
C44 C43 C42 120.0(2)
C43 C44 C45 120.0(2)
C40 C45 C44 120.3(2)
C53 C46 C47 122.42(17)
C53 C46 N4 121.07(16)
C47 C46 N4 116.35(16)
C49 C47 C46 117.85(17)
C49 C47 C48 120.83(17)
C46 C47 C48 121.30(17)
C47 C49 C50 121.64(18)
C52 C50 C49 118.56(18)
C52 C50 C51 121.82(19)
C49 C50 C51 119.61(19)
C50 C52 C53 121.97(18)
C46 C53 C52 117.33(18)
C46 C53 C54 122.99(17)
C52 C53 C54 119.65(17)
N5 C58 C59 113.43(17)
N5 C58 C60 115.86(16)
C59 C58 C60 110.17(17)
N5 C55 C56 113.13(18)
N5 C55 C57 117.03(17)
C56 C55 C57 110.97(18)
C151 C61 C147 117.8(2)
C151 C61 C152 121.5(3)
C147 C61 C152 120.6(3)
C148 C147 C61 120.8(3)
C147 C148 C149 120.3(3)
C150 C149 C148 119.3(3)
C151 C150 C149 120.3(3)
C150 C151 C61 121.5(3)
C154 C153 C158 120.0
C154 C153 C159 116.5(9)
C158 C153 C159 123.3(9)
C155 C154 C153 120.0
C154 C155 C156 120.0
C157 C156 C155 120.0
C156 C157 C158 120.0
C157 C158 C153 120.0
C161 C160 C165 120.0
C161 C160 C166 122.0(10)
C165 C160 C166 117.9(10)
C160 C161 C162 120.0
C161 C162 C163 120.0
C164 C163 C162 120.0
C163 C164 C165 120.0
C164 C165 C160 120.0
C7 N1 C9 109.38(15)
C7 N1 B1 126.41(14)
C9 N1 B1 124.02(15)
C31 N2 C33 109.66(14)
C31 N2 B1 124.71(15)
C33 N2 B1 124.39(15)
C7 N3 C8 109.51(15)
C7 N3 C22 128.40(15)
C8 N3 C22 121.99(15)
C31 N4 C32 109.73(14)
C31 N4 C46 126.03(15)
C32 N4 C46 123.08(15)
C58 N5 C55 121.18(16)
C58 N5 B2 120.87(15)
C55 N5 B2 115.26(15)

loop_
_geom_bond_atom_site_label_1
_geom_bond_atom_site_label_2
_geom_bond_distance
B1 N2 1.565(2)
B1 N1 1.574(2)
B1 C1 1.607(3)
B1 Cl1 1.881(2)
B2 N5 1.487(3)
B2 C7 1.637(3)
B2 C31 1.649(3)
B2 Cl2 1.940(2)
C1 C6 1.393(3)
C1 C2 1.402(3)
C2 C3 1.390(3)
C3 C4 1.386(3)
C4 C5 1.388(3)
C5 C6 1.391(3)
C7 N1 1.350(2)
C7 N3 1.364(2)
C8 C9 1.359(3)
C8 N3 1.397(2)
C8 C16 1.474(3)
C9 N1 1.402(2)
C9 C10 1.481(2)
C10 C11 1.390(3)
C10 C15 1.396(3)
C15 C14 1.386(3)
C14 C13 1.387(3)
C13 C12 1.383(3)
C12 C11 1.387(3)
C16 C17 1.393(3)
C16 C21 1.394(3)
C17 C18 1.389(3)
C18 C19 1.380(3)
C19 C20 1.381(3)
C20 C21 1.388(3)
C22 C23 1.398(3)
C22 C29 1.399(3)
C22 N3 1.450(2)
C23 C25 1.387(3)
C23 C24 1.506(3)
C25 C26 1.387(3)
C26 C28 1.389(3)
C26 C27 1.502(3)
C28 C29 1.392(3)
C29 C30 1.505(3)
C31 N2 1.344(2)
C31 N4 1.363(2)
C32 C33 1.362(2)
C32 N4 1.401(2)
C32 C40 1.476(2)
C33 N2 1.399(2)
C33 C34 1.478(3)
C34 C35 1.391(3)
C34 C39 1.396(3)
C35 C36 1.388(3)
C36 C37 1.382(3)
C37 C38 1.383(4)
C38 C39 1.390(3)
C40 C45 1.390(3)
C40 C41 1.391(3)
C41 C42 1.389(3)
C42 C43 1.382(3)
C43 C44 1.380(3)
C44 C45 1.394(3)
C46 C53 1.389(3)
C46 C47 1.398(3)
C46 N4 1.443(2)
C47 C49 1.387(3)
C47 C48 1.502(3)
C49 C50 1.394(3)
C50 C52 1.383(3)
C50 C51 1.511(3)
C52 C53 1.401(3)
C53 C54 1.502(3)
C58 N5 1.458(2)
C58 C59 1.528(3)
C58 C60 1.541(3)
C55 N5 1.472(2)
C55 C56 1.531(3)
C55 C57 1.531(3)
C61 C151 1.391(4)
C61 C147 1.397(4)
C61 C152 1.503(4)
C147 C148 1.383(4)
C148 C149 1.390(4)
C149 C150 1.380(4)
C150 C151 1.377(4)
C153 C154 1.39
C153 C158 1.39
C153 C159 1.476(13)
C154 C155 1.39
C155 C156 1.39
C156 C157 1.39
C157 C158 1.39
C160 C161 1.39
C160 C165 1.39
C160 C166 1.470(16)
C161 C162 1.39
C162 C163 1.39
C163 C164 1.39
C164 C165 1.39
